data_1549424
loop_
_publ_author_name
'Engstrom, Jordan R.'
'Savyasachi, Aramballi J.'
'Parhizkar, Marzieh'
'Sutti, Alessandra'
'Hawes, Chris S.'
'White, Jonathan M.'
'Gunnlaugsson, Thorfinnur'
'Pfeffer, Frederick M.'

_publ_section_title
;
 Norbornene chaotropic salts as low molecular mass ionic organogelators
 (LMIOGs).
;
_journal_issue 23
_journal_name_full 'Chemical science'
_journal_page_first 5233
_journal_page_last 5241
_journal_paper_doi 10.1039/c8sc01798k
_journal_volume 9
_journal_year 2018
_chemical_absolute_configuration rmad
_chemical_formula_sum 'C18 H17 N Na O5'
_chemical_formula_weight 350.31
_space_group_crystal_system hexagonal
_space_group_IT_number 173
_space_group_name_Hall 'P 6c'
_space_group_name_H-M_alt 'P 63'
_symmetry_space_group_name_Hall 'P 6c'
_symmetry_space_group_name_H-M 'P 63'
_atom_sites_solution_hydrogens geom
_audit_creation_method SHELXL-2016/6
_audit_update_record
;
2018-02-27 deposited with the CCDC.
2018-05-16 downloaded from the CCDC.
;
_cell_angle_alpha 90
_cell_angle_beta 90
_cell_angle_gamma 120
_cell_formula_units_Z 6
_cell_length_a 20.7637(3)
_cell_length_b 20.7637(3)
_cell_length_c 6.59150(10)
_cell_measurement_reflns_used 5579
_cell_measurement_temperature 130.01(10)
_cell_measurement_theta_max 76.6730
_cell_measurement_theta_min 4.2310
_cell_volume 2461.07(6)
_computing_cell_refinement 'CrysAlisPro 1.171.38.43 (Rigaku OD, 2015)'
_computing_data_collection 'CrysAlisPro 1.171.38.43 (Rigaku OD, 2015)'
_computing_data_reduction 'CrysAlisPro 1.171.38.43 (Rigaku OD, 2015)'
_computing_structure_refinement 'SHELXL-2016/6 (Sheldrick, 2016)'
_diffrn_ambient_environment N~2~
_diffrn_ambient_temperature 130.01(10)
_diffrn_detector 'CCD plate'
_diffrn_detector_area_resol_mean 10.2273
_diffrn_detector_type Atlas
_diffrn_measured_fraction_theta_full 0.998
_diffrn_measured_fraction_theta_max 0.982
_diffrn_measurement_device 'four-circle diffractometer'
_diffrn_measurement_device_type 'SuperNova, Dual, Cu at zero, Atlas'
_diffrn_measurement_method '\w scans'
_diffrn_radiation_monochromator mirror
_diffrn_radiation_probe x-ray
_diffrn_radiation_type 'Cu K\a'
_diffrn_radiation_wavelength 1.54184
_diffrn_reflns_av_R_equivalents 0.0245
_diffrn_reflns_av_unetI/netI 0.0259
_diffrn_reflns_Laue_measured_fraction_full 0.998
_diffrn_reflns_Laue_measured_fraction_max 0.982
_diffrn_reflns_limit_h_max 26
_diffrn_reflns_limit_h_min -18
_diffrn_reflns_limit_k_max 26
_diffrn_reflns_limit_k_min -22
_diffrn_reflns_limit_l_max 8
_diffrn_reflns_limit_l_min -5
_diffrn_reflns_number 9217
_diffrn_reflns_point_group_measured_fraction_full 0.854
_diffrn_reflns_point_group_measured_fraction_max 0.815
_diffrn_reflns_theta_full 67.684
_diffrn_reflns_theta_max 77.126
_diffrn_reflns_theta_min 4.259
_diffrn_source 'micro-focus sealed X-ray tube'
_diffrn_source_type 'SuperNova (Cu) X-ray Source'
_exptl_absorpt_coefficient_mu 1.088
_exptl_absorpt_correction_T_max 1.00000
_exptl_absorpt_correction_T_min 0.74547
_exptl_absorpt_correction_type multi-scan
_exptl_absorpt_process_details
;
CrysAlisPro 1.171.38.43 (Rigaku Oxford Diffraction, 2015)
Empirical absorption correction using spherical harmonics,
 implemented in SCALE3 ABSPACK scaling algorithm.
;
_exptl_crystal_colour colourless
_exptl_crystal_density_diffrn 1.418
_exptl_crystal_description rod
_exptl_crystal_F_000 1098
_exptl_crystal_size_max 0.432
_exptl_crystal_size_mid 0.150
_exptl_crystal_size_min 0.092
_refine_diff_density_max 0.779
_refine_diff_density_min -0.698
_refine_diff_density_rms 0.067
_refine_ls_abs_structure_details
;
 Flack x determined using 821 quotients [(I+)-(I-)]/[(I+)+(I-)]
 (Parsons, Flack and Wagner, Acta Cryst. B69 (2013) 249-259).
;
_refine_ls_abs_structure_Flack 0.0(2)
_refine_ls_extinction_method none
_refine_ls_goodness_of_fit_ref 1.117
_refine_ls_hydrogen_treatment constr
_refine_ls_matrix_type full
_refine_ls_number_parameters 246
_refine_ls_number_reflns 2844
_refine_ls_number_restraints 17
_refine_ls_restrained_S_all 1.136
_refine_ls_R_factor_all 0.0694
_refine_ls_R_factor_gt 0.0631
_refine_ls_shift/su_max 0.000
_refine_ls_shift/su_mean 0.000
_refine_ls_structure_factor_coef Fsqd
_refine_ls_weighting_details 'w=1/[\s^2^(Fo^2^)+(0.0352P)^2^+5.3529P] where P=(Fo^2^+2Fc^2^)/3'
_refine_ls_weighting_scheme calc
_refine_ls_wR_factor_gt 0.1502
_refine_ls_wR_factor_ref 0.1538
_reflns_Friedel_coverage 0.522
_reflns_Friedel_fraction_full 0.680
_reflns_Friedel_fraction_max 0.615
_reflns_number_gt 2650
_reflns_number_total 2844
_reflns_threshold_expression 'I > 2\s(I)'
_cod_data_source_file c8sc01798k2.cif
_cod_data_source_block 9Na_S
_cod_depositor_comments 'Adding full bibliography for 1549423--1549425.cif.'
_cod_original_cell_volume 2461.07(8)
_cod_database_code 1549424
_shelx_shelxl_version_number 2016/6
_chemical_oxdiff_usercomment 'Fred Pfeller JRE-5-013'
_shelx_space_group_comment
;
The symmetry employed for this shelxl refinement is uniquely defined
by the following loop, which should always be used as a source of
symmetry information in preference to the above space-group names.
They are only intended as comments.
;
_oxdiff_exptl_absorpt_empirical_full_min 0.677
_oxdiff_exptl_absorpt_empirical_full_max 1.426
_oxdiff_exptl_absorpt_empirical_details
;
Empirical correction (ABSPACK) includes:
- Absorption correction using spherical harmonics
- Frame scaling
;

loop_
_space_group_symop_operation_xyz
'x, y, z'
'-y, x-y, z'
'-x+y, -x, z'
'-x, -y, z+1/2'
'y, -x+y, z+1/2'
'x-y, x, z+1/2'

loop_
_atom_site_label
_atom_site_type_symbol
_atom_site_fract_x
_atom_site_fract_y
_atom_site_fract_z
_atom_site_U_iso_or_equiv
_atom_site_adp_type
_atom_site_occupancy
_atom_site_site_symmetry_order
_atom_site_calc_flag
_atom_site_refinement_flags_posn
_atom_site_refinement_flags_adp
_atom_site_refinement_flags_occupancy
_atom_site_disorder_assembly
_atom_site_disorder_group
C1 C 0.2595(3) 0.7811(3) 0.8712(9) 0.0339(13) Uani 1 1 d . . . . .
H1 H 0.237388 0.764978 1.006130 0.041 Uiso 1 1 calc R U . . .
C2 C 0.2624(3) 0.8530(3) 0.7855(8) 0.0301(12) Uani 1 1 d . . . . .
H2 H 0.278995 0.891657 0.889765 0.036 Uiso 1 1 calc R U . . .
C3 C 0.3201(3) 0.8765(3) 0.6130(8) 0.0294(11) Uani 1 1 d . . . . .
H3 H 0.362560 0.926249 0.638130 0.035 Uiso 1 1 calc R U . . .
C4 C 0.3444(3) 0.8164(3) 0.6202(9) 0.0368(13) Uani 1 1 d . . . . .
H4 H 0.391350 0.829343 0.552174 0.044 Uiso 1 1 calc R U . . .
C5 C 0.2773(3) 0.7437(3) 0.5575(10) 0.0405(14) Uani 1 1 d . . . . .
H5 H 0.271725 0.718026 0.437268 0.049 Uiso 1 1 calc R U . . .
C6 C 0.2279(3) 0.7235(3) 0.7065(10) 0.0376(14) Uani 1 1 d . . . . .
H6 H 0.181312 0.680734 0.708446 0.045 Uiso 1 1 calc R U . . .
C7 C 0.3427(3) 0.8058(3) 0.8528(10) 0.0416(14) Uani 1 1 d . . . . .
H7A H 0.353611 0.767327 0.893030 0.050 Uiso 1 1 calc R U . . .
H7B H 0.374562 0.851633 0.925013 0.050 Uiso 1 1 calc R U . . .
C8 C 0.1928(3) 0.8418(3) 0.6832(9) 0.0316(12) Uani 1 1 d . . . . .
C9 C 0.2790(3) 0.8760(3) 0.4263(9) 0.0286(11) Uani 1 1 d . . . . .
C10 C 0.1541(3) 0.8527(3) 0.3233(10) 0.0301(11) Uani 1 1 d . . . . .
H10 H 0.173458 0.849698 0.190220 0.036 Uiso 1 1 calc R U . . .
C11 C 0.1517(3) 0.9244(3) 0.3275(13) 0.0491(17) Uani 1 1 d D . . . .
C12 C 0.0739(3) 0.7855(3) 0.3397(10) 0.0318(12) Uani 1 1 d . . . . .
H12A H 0.052699 0.788458 0.468025 0.038 Uiso 1 1 calc R U . . .
H12B H 0.043965 0.789073 0.232187 0.038 Uiso 1 1 calc R U . . .
C13 C 0.0694(2) 0.7110(3) 0.3258(9) 0.0268(11) Uani 1 1 d . . . . .
C14 C 0.0486(3) 0.6631(3) 0.4892(10) 0.0398(14) Uani 1 1 d . . . . .
H14 H 0.035636 0.675872 0.611497 0.048 Uiso 1 1 calc R U . . .
C15 C 0.0472(3) 0.5950(3) 0.4705(11) 0.0503(19) Uani 1 1 d . . . . .
H15 H 0.033482 0.563251 0.581540 0.060 Uiso 1 1 calc R U . . .
C16 C 0.0654(3) 0.5746(3) 0.2925(12) 0.0472(17) Uani 1 1 d . . . . .
H16 H 0.065298 0.529885 0.282894 0.057 Uiso 1 1 calc R U . . .
C17 C 0.0840(3) 0.6210(3) 0.1277(11) 0.0410(14) Uani 1 1 d . . . . .
H17 H 0.095301 0.607110 0.004496 0.049 Uiso 1 1 calc R U . . .
C18 C 0.0860(3) 0.6883(3) 0.1449(9) 0.0324(12) Uani 1 1 d . . . . .
H18 H 0.098732 0.719236 0.032158 0.039 Uiso 1 1 calc R U . . .
N1 N 0.2055(2) 0.8531(2) 0.4764(7) 0.0282(10) Uani 1 1 d . . . . .
O1 O 0.1343(2) 0.8248(2) 0.7693(7) 0.0417(10) Uani 1 1 d . . . . .
O2 O 0.3041(2) 0.8926(2) 0.2557(6) 0.0370(9) Uani 1 1 d . . . . .
O3 O 0.1884(12) 0.9856(8) 0.427(4) 0.057(4) Uani 0.261(15) 1 d D U P A 1
O3A O 0.1608(5) 0.9546(4) 0.5053(10) 0.056(2) Uani 0.739(15) 1 d D U P A 2
O4 O 0.1320(2) 0.9422(2) 0.1660(8) 0.0511(13) Uani 1 1 d . . . . .
O5 O 0.0717(9) 1.0004(7) 0.829(3) 0.083(5) Uani 0.47(2) 1 d D U P A 1
O5A O 0.0685(10) 0.9875(8) 0.694(3) 0.119(6) Uani 0.53(2) 1 d D U P A 2
Na1 Na 0.07767(17) 0.89396(15) 0.8412(7) 0.0746(10) Uani 1 1 d D . . . .

loop_
_atom_site_aniso_label
_atom_site_aniso_U_11
_atom_site_aniso_U_22
_atom_site_aniso_U_33
_atom_site_aniso_U_23
_atom_site_aniso_U_13
_atom_site_aniso_U_12
C1 0.032(3) 0.034(3) 0.024(3) 0.004(2) 0.001(2) 0.007(2)
C2 0.028(2) 0.034(3) 0.017(3) -0.002(2) -0.004(2) 0.007(2)
C3 0.026(2) 0.032(3) 0.019(3) 0.001(2) 0.000(2) 0.006(2)
C4 0.029(3) 0.046(3) 0.032(3) 0.008(3) 0.005(2) 0.017(2)
C5 0.043(3) 0.041(3) 0.041(4) -0.009(3) -0.004(3) 0.023(3)
C6 0.031(3) 0.028(3) 0.046(4) -0.001(3) -0.003(3) 0.009(2)
C7 0.032(3) 0.048(3) 0.034(3) 0.009(3) -0.003(3) 0.012(3)
C8 0.030(3) 0.031(3) 0.025(3) -0.006(2) -0.001(2) 0.008(2)
C9 0.025(2) 0.027(2) 0.024(3) 0.000(2) 0.000(2) 0.005(2)
C10 0.026(2) 0.029(2) 0.031(3) -0.005(2) -0.008(2) 0.010(2)
C11 0.043(3) 0.031(3) 0.071(5) -0.018(3) -0.028(4) 0.016(3)
C12 0.023(2) 0.033(3) 0.035(3) -0.010(3) -0.007(2) 0.011(2)
C13 0.016(2) 0.029(2) 0.027(3) 0.004(2) -0.002(2) 0.0045(19)
C14 0.027(3) 0.041(3) 0.028(3) 0.005(3) -0.004(2) 0.000(2)
C15 0.045(3) 0.028(3) 0.046(4) 0.021(3) -0.020(3) -0.005(3)
C16 0.039(3) 0.027(3) 0.066(5) -0.002(3) -0.027(3) 0.009(2)
C17 0.033(3) 0.039(3) 0.050(4) -0.008(3) 0.001(3) 0.017(2)
C18 0.028(2) 0.030(3) 0.034(3) 0.007(2) 0.005(2) 0.011(2)
N1 0.024(2) 0.031(2) 0.023(2) -0.005(2) -0.0063(19) 0.0088(18)
O1 0.033(2) 0.049(2) 0.038(3) -0.009(2) 0.0024(19) 0.0165(18)
O2 0.0312(19) 0.051(2) 0.021(2) 0.0074(19) 0.0012(17) 0.0148(18)
O3 0.086(8) 0.012(6) 0.056(7) -0.006(5) -0.038(6) 0.012(6)
O3A 0.087(6) 0.015(3) 0.056(5) -0.010(3) -0.037(4) 0.019(4)
O4 0.047(2) 0.036(2) 0.072(4) 0.007(2) 0.003(2) 0.022(2)
O5 0.100(8) 0.071(7) 0.069(10) 0.043(8) 0.034(9) 0.038(6)
O5A 0.146(9) 0.088(8) 0.061(9) 0.053(8) 0.017(10) 0.012(7)
Na1 0.0689(19) 0.0528(16) 0.114(3) -0.0214(19) -0.039(2) 0.0390(15)

loop_
_atom_type_symbol
_atom_type_description
_atom_type_scat_dispersion_real
_atom_type_scat_dispersion_imag
_atom_type_scat_source
C C 0.0181 0.0091 'International Tables Vol C Tables 4.2.6.8 and 6.1.1.4'
H H 0.0000 0.0000 'International Tables Vol C Tables 4.2.6.8 and 6.1.1.4'
N N 0.0311 0.0180 'International Tables Vol C Tables 4.2.6.8 and 6.1.1.4'
O O 0.0492 0.0322 'International Tables Vol C Tables 4.2.6.8 and 6.1.1.4'
Na Na 0.1353 0.1239 'International Tables Vol C Tables 4.2.6.8 and 6.1.1.4'

loop_
_geom_angle_atom_site_label_1
_geom_angle_atom_site_label_2
_geom_angle_atom_site_label_3
_geom_angle
_geom_angle_site_symmetry_1
_geom_angle_site_symmetry_3
C6 C1 C7 100.3(5) . .
C6 C1 C2 106.9(5) . .
C7 C1 C2 98.7(4) . .
C6 C1 H1 116.1 . .
C7 C1 H1 116.1 . .
C2 C1 H1 116.1 . .
C8 C2 C3 104.6(4) . .
C8 C2 C1 116.0(4) . .
C3 C2 C1 102.8(4) . .
C8 C2 H2 111.0 . .
C3 C2 H2 111.0 . .
C1 C2 H2 111.0 . .
C9 C3 C2 104.7(4) . .
C9 C3 C4 115.5(5) . .
C2 C3 C4 103.5(4) . .
C9 C3 H3 110.9 . .
C2 C3 H3 110.9 . .
C4 C3 H3 110.9 . .
C5 C4 C7 100.6(5) . .
C5 C4 C3 106.5(4) . .
C7 C4 C3 98.6(5) . .
C5 C4 H4 116.2 . .
C7 C4 H4 116.2 . .
C3 C4 H4 116.2 . .
C6 C5 C4 107.1(5) . .
C6 C5 H5 126.4 . .
C4 C5 H5 126.4 . .
C5 C6 C1 108.8(5) . .
C5 C6 H6 125.6 . .
C1 C6 H6 125.6 . .
C1 C7 C4 93.9(5) . .
C1 C7 H7A 112.9 . .
C4 C7 H7A 112.9 . .
C1 C7 H7B 112.9 . .
C4 C7 H7B 112.9 . .
H7A C7 H7B 110.4 . .
O1 C8 N1 125.6(5) . .
O1 C8 C2 125.2(5) . .
N1 C8 C2 109.2(4) . .
O2 C9 N1 123.8(5) . .
O2 C9 C3 126.8(5) . .
N1 C9 C3 109.4(5) . .
N1 C10 C11 111.3(5) . .
N1 C10 C12 114.1(5) . .
C11 C10 C12 109.6(4) . .
N1 C10 H10 107.2 . .
C11 C10 H10 107.2 . .
C12 C10 H10 107.2 . .
O4 C11 O3 105.0(11) . .
O4 C11 O3A 127.6(6) . .
O4 C11 C10 116.7(6) . .
O3 C11 C10 133.3(11) . .
O3A C11 C10 115.0(6) . .
O4 C11 Na1 68.6(3) . 6_664
O3 C11 Na1 37.4(10) . 6_664
O3A C11 Na1 62.9(4) . 6_664
C10 C11 Na1 167.0(4) . 6_664
C13 C12 C10 114.1(4) . .
C13 C12 H12A 108.7 . .
C10 C12 H12A 108.7 . .
C13 C12 H12B 108.7 . .
C10 C12 H12B 108.7 . .
H12A C12 H12B 107.6 . .
C14 C13 C18 117.9(5) . .
C14 C13 C12 122.0(6) . .
C18 C13 C12 120.2(5) . .
C13 C14 C15 119.9(6) . .
C13 C14 H14 120.1 . .
C15 C14 H14 120.1 . .
C16 C15 C14 121.3(6) . .
C16 C15 H15 119.4 . .
C14 C15 H15 119.4 . .
C15 C16 C17 119.2(6) . .
C15 C16 H16 120.4 . .
C17 C16 H16 120.4 . .
C16 C17 C18 120.0(6) . .
C16 C17 H17 120.0 . .
C18 C17 H17 120.0 . .
C17 C18 C13 121.8(6) . .
C17 C18 H18 119.1 . .
C13 C18 H18 119.1 . .
C8 N1 C9 111.9(4) . .
C8 N1 C10 126.9(5) . .
C9 N1 C10 120.6(5) . .
C8 O1 Na1 131.0(4) . .
C11 O3 Na1 120.1(13) . 6_664
C11 O3A Na1 90.6(4) . 6_664
C11 O3A Na1 127.6(5) . .
Na1 O3A Na1 124.1(3) 6_664 .
C11 O4 Na1 141.8(4) . 1_554
C11 O4 Na1 85.8(4) . 6_664
Na1 O4 Na1 132.4(2) 1_554 6_664
O3 Na1 O5 119.1(8) 5_455 .
O3 Na1 O1 87.8(7) 5_455 .
O5A Na1 O1 137.0(6) . .
O5 Na1 O1 152.4(4) . .
O3 Na1 O4 100.2(6) 5_455 1_556
O5 Na1 O4 82.4(6) . 1_556
O1 Na1 O4 99.43(18) . 1_556
O3 Na1 O3A 14.5(8) 5_455 5_455
O5 Na1 O3A 106.5(4) . 5_455
O1 Na1 O3A 101.0(2) . 5_455
O4 Na1 O3A 91.8(2) 1_556 5_455
O5A Na1 O3A 63.7(6) . .
O1 Na1 O3A 73.6(2) . .
O4 Na1 O3A 118.7(2) 1_556 .
O3A Na1 O3A 149.4(3) 5_455 .
O3 Na1 O4 47.7(4) 5_455 5_455
O5 Na1 O4 93.7(5) . 5_455
O1 Na1 O4 101.57(17) . 5_455
O4 Na1 O4 140.2(3) 1_556 5_455
O3 Na1 C11 22.5(4) 5_455 5_455
O5 Na1 C11 105.8(4) . 5_455
O1 Na1 C11 97.57(18) . 5_455
O4 Na1 C11 118.2(3) 1_556 5_455
O4 Na1 C11 25.62(18) 5_455 5_455

loop_
_geom_bond_atom_site_label_1
_geom_bond_atom_site_label_2
_geom_bond_distance
_geom_bond_site_symmetry_2
C1 C6 1.501(8) .
C1 C7 1.541(8) .
C1 C2 1.568(8) .
C1 H1 0.9800 .
C2 C8 1.503(7) .
C2 C3 1.543(7) .
C2 H2 0.9800 .
C3 C9 1.494(8) .
C3 C4 1.563(8) .
C3 H3 0.9800 .
C4 C5 1.513(8) .
C4 C7 1.547(9) .
C4 H4 0.9800 .
C5 C6 1.328(9) .
C5 H5 0.9300 .
C6 H6 0.9300 .
C7 H7A 0.9700 .
C7 H7B 0.9700 .
C8 O1 1.223(7) .
C8 N1 1.386(7) .
C9 O2 1.215(6) .
C9 N1 1.393(6) .
C10 N1 1.466(7) .
C10 C11 1.514(7) .
C10 C12 1.551(7) .
C10 H10 0.9800 .
C11 O4 1.261(9) .
C11 O3 1.287(10) .
C11 O3A 1.298(9) .
C11 Na1 2.910(6) 6_664
C12 C13 1.505(7) .
C12 H12A 0.9700 .
C12 H12B 0.9700 .
C13 C14 1.381(8) .
C13 C18 1.387(8) .
C14 C15 1.403(9) .
C14 H14 0.9300 .
C15 C16 1.364(10) .
C15 H15 0.9300 .
C16 C17 1.372(10) .
C16 H16 0.9300 .
C17 C18 1.383(8) .
C17 H17 0.9300 .
C18 H18 0.9300 .
O1 Na1 2.315(5) .
O3 Na1 2.042(19) 6_664
O3A Na1 2.591(8) 6_664
O3A Na1 2.701(10) .
O4 Na1 2.394(7) 1_554
O4 Na1 2.715(5) 6_664
O5 Na1 2.276(9) .
O5A Na1 2.264(10) .
